data_2240298
loop_
_publ_author_name
'de Oliveira, Adriano Bof'
'Beck, Johannes'
'Landvogt, Christian'
'Feitosa, B\'arbara Regina Santos'
'Rocha, Fillipe Vieira'

_publ_section_title
;
 Crystal structure of
 (<i>E</i>)-2-[4-(4-hydroxyphenyl)butan-2-ylidene]hydrazine-1-carbothioamide
;
_journal_issue 1
_journal_name_full 'Acta Crystallographica Section E'
_journal_page_first o33
_journal_page_last o34
_journal_paper_doi 10.1107/S2056989014026401
_journal_volume 71
_journal_year 2015
_chemical_formula_iupac 'C11 H15 N3 O1 S1'
_chemical_formula_moiety 'C11 H15 N3 O1 S1'
_chemical_formula_sum 'C11 H15 N3 O S'
_chemical_formula_weight 237.32
_chemical_name_common Frambione-Thiosemicarbazone
_chemical_name_systematic
;
(<i>E</i>)-2-[4-(4-Hydroxyphenyl)butan-2-ylidene]hydrazine-1-carbothioamide
;
_space_group_IT_number 14
_symmetry_cell_setting monoclinic
_symmetry_space_group_name_Hall '-P 2ybc'
_symmetry_space_group_name_H-M 'P 1 21/c 1'
_atom_sites_solution_hydrogens difmap
_atom_sites_solution_primary direct
_atom_sites_solution_secondary difmap
_audit_creation_method 'WinGX routine CIF_UPDATE'
_cell_angle_alpha 90.00
_cell_angle_beta 95.194(3)
_cell_angle_gamma 90.00
_cell_formula_units_Z 4
_cell_length_a 13.5604(7)
_cell_length_b 9.7578(6)
_cell_length_c 9.3079(4)
_cell_measurement_reflns_used 4899
_cell_measurement_temperature 293(2)
_cell_measurement_theta_max 27.48
_cell_measurement_theta_min 2.91
_cell_volume 1226.56(11)
_computing_cell_refinement
;
SCALEPACK (Otwinowski & Minor, 1997)
;
_computing_data_collection
;
COLLECT (Nonius, 1998)
;
_computing_data_reduction
;
DENZO and SCALEPACK (Otwinowski & Minor, 1997)
;
_computing_molecular_graphics
;
DIAMOND (Brandenburg, 2006)
;
_computing_publication_material
;
publCIF (Westrip, 2010) and WinGX (Farrugia, 2012)
;
_computing_structure_refinement
;
SHELXL97 (Sheldrick, 2008)
;
_computing_structure_solution
;
<i>SUPERFLIP</i> (Palatinus & Chapuis, 2007)
;
_diffrn_ambient_temperature 293(2)
_diffrn_detector_area_resol_mean 9
_diffrn_measured_fraction_theta_full 0.998
_diffrn_measured_fraction_theta_max 0.998
_diffrn_measurement_device_type 'Nonius KappaCCD'
_diffrn_measurement_method 'CCD rotation images, thick slices'
_diffrn_radiation_monochromator graphite
_diffrn_radiation_type MoK\a
_diffrn_radiation_wavelength 0.71073
_diffrn_reflns_av_R_equivalents 0.0576
_diffrn_reflns_av_sigmaI/netI 0.0550
_diffrn_reflns_limit_h_max 17
_diffrn_reflns_limit_h_min -15
_diffrn_reflns_limit_k_max 12
_diffrn_reflns_limit_k_min -11
_diffrn_reflns_limit_l_max 9
_diffrn_reflns_limit_l_min -12
_diffrn_reflns_number 12737
_diffrn_reflns_theta_full 27.46
_diffrn_reflns_theta_max 27.46
_diffrn_reflns_theta_min 3.02
_exptl_absorpt_coefficient_mu 0.248
_exptl_absorpt_correction_T_max 0.9939
_exptl_absorpt_correction_T_min 0.9290
_exptl_absorpt_correction_type multi-scan
_exptl_absorpt_process_details
;
(Blessing, 1995)
;
_exptl_crystal_colour yellow
_exptl_crystal_density_diffrn 1.285
_exptl_crystal_density_method 'not measured'
_exptl_crystal_description rod
_exptl_crystal_F_000 504
_exptl_crystal_size_max 0.170
_exptl_crystal_size_mid 0.130
_exptl_crystal_size_min 0.085
_refine_diff_density_max 0.162
_refine_diff_density_min -0.209
_refine_ls_extinction_method none
_refine_ls_goodness_of_fit_ref 0.977
_refine_ls_hydrogen_treatment refall
_refine_ls_matrix_type full
_refine_ls_number_parameters 205
_refine_ls_number_reflns 2806
_refine_ls_number_restraints 0
_refine_ls_restrained_S_all 0.977
_refine_ls_R_factor_all 0.0986
_refine_ls_R_factor_gt 0.0434
_refine_ls_shift/su_max 0.001
_refine_ls_shift/su_mean 0.000
_refine_ls_structure_factor_coef Fsqd
_refine_ls_weighting_details 'calc w=1/[\s^2^(Fo^2^)+(0.0576P)^2^+0.0000P] where P=(Fo^2^+2Fc^2^)/3'
_refine_ls_weighting_scheme calc
_refine_ls_wR_factor_gt 0.0979
_refine_ls_wR_factor_ref 0.1163
_reflns_number_gt 1587
_reflns_number_total 2806
_reflns_threshold_expression I>2sigma(I)
_cod_data_source_file su5031sup1.cif
_cod_data_source_block I
_cod_original_sg_symbol_H-M 'P 21/c'
_cod_original_formula_sum 'C11 H15 N3 O1 S1'
_cod_database_code 2240298
_cod_database_fobs_code 2240298

loop_
_symmetry_equiv_pos_as_xyz
'x, y, z'
'-x, y+1/2, -z+1/2'
'-x, -y, -z'
'x, -y-1/2, z-1/2'

loop_
_atom_site_type_symbol
_atom_site_label
_atom_site_fract_x
_atom_site_fract_y
_atom_site_fract_z
_atom_site_U_iso_or_equiv
_atom_site_adp_type
_atom_site_calc_flag
_atom_site_occupancy
_atom_site_symmetry_multiplicity
S S1 0.53385(4) -0.71017(6) 0.78232(6) 0.0603(2) Uani d 1 1
O O1 -0.29137(12) -0.88281(19) 0.09365(18) 0.0714(5) Uani d 1 1
N N1 0.30776(11) -0.76195(18) 0.49369(17) 0.0513(4) Uani d 1 1
N N2 0.38871(12) -0.7859(2) 0.59241(18) 0.0522(5) Uani d 1 1
N N3 0.41152(14) -0.5570(2) 0.6114(2) 0.0635(5) Uani d 1 1
C C1 -0.19991(14) -0.8803(2) 0.1707(2) 0.0480(5) Uani d 1 1
C C2 -0.12722(15) -0.9634(2) 0.1242(2) 0.0538(5) Uani d 1 1
C C3 -0.03396(16) -0.9638(2) 0.1973(2) 0.0550(5) Uani d 1 1
C C4 -0.01049(14) -0.8834(2) 0.3178(2) 0.0493(5) Uani d 1 1
C C5 -0.08500(15) -0.8014(2) 0.3617(2) 0.0515(5) Uani d 1 1
C C6 -0.17858(16) -0.7981(2) 0.2904(2) 0.0496(5) Uani d 1 1
C C7 0.08871(17) -0.8918(4) 0.4046(3) 0.0701(7) Uani d 1 1
C C8 0.17714(15) -0.8434(3) 0.3288(2) 0.0501(5) Uani d 1 1
C C9 0.27054(13) -0.8668(2) 0.42605(19) 0.0467(5) Uani d 1 1
C C10 0.43922(14) -0.6808(2) 0.6538(2) 0.0493(5) Uani d 1 1
C C11 0.3082(2) -1.0096(3) 0.4435(3) 0.0671(7) Uani d 1 1
H H1 -0.337(3) -0.853(4) 0.148(4) 0.145(15) Uiso d 1 1
H H2 -0.1415(17) -1.020(2) 0.035(2) 0.077(7) Uiso d 1 1
H H3 0.0147(16) -1.022(2) 0.1646(19) 0.054(6) Uiso d 1 1
H H5 -0.0730(17) -0.750(2) 0.449(2) 0.069(6) Uiso d 1 1
H H6 -0.2290(15) -0.741(2) 0.3238(19) 0.051(6) Uiso d 1 1
H H7A 0.101(2) -0.985(3) 0.439(3) 0.114(11) Uiso d 1 1
H H7B 0.091(2) -0.833(3) 0.499(3) 0.103(9) Uiso d 1 1
H H8A 0.1836(15) -0.894(2) 0.235(2) 0.060(6) Uiso d 1 1
H H8B 0.1737(14) -0.751(2) 0.3086(19) 0.048(6) Uiso d 1 1
H H9 0.4068(16) -0.864(2) 0.614(2) 0.054(7) Uiso d 1 1
H H10A 0.3683(18) -0.544(2) 0.541(3) 0.077(8) Uiso d 1 1
H H10B 0.4429(17) -0.481(3) 0.650(2) 0.078(7) Uiso d 1 1
H H11A 0.377(2) -1.011(3) 0.431(3) 0.101(9) Uiso d 1 1
H H11B 0.275(2) -1.069(3) 0.380(3) 0.121(11) Uiso d 1 1
H H11C 0.302(2) -1.039(3) 0.539(3) 0.119(11) Uiso d 1 1

loop_
_atom_site_aniso_label
_atom_site_aniso_U_11
_atom_site_aniso_U_22
_atom_site_aniso_U_33
_atom_site_aniso_U_12
_atom_site_aniso_U_13
_atom_site_aniso_U_23
S1 0.0393(3) 0.0773(4) 0.0609(3) -0.0021(3) -0.0135(2) -0.0007(3)
O1 0.0395(9) 0.0927(13) 0.0788(10) -0.0011(8) -0.0123(8) -0.0169(9)
N1 0.0360(9) 0.0618(11) 0.0537(9) 0.0004(8) -0.0091(7) -0.0022(8)
N2 0.0378(9) 0.0564(13) 0.0593(10) 0.0007(9) -0.0129(7) -0.0022(9)
N3 0.0545(12) 0.0599(14) 0.0713(13) -0.0051(10) -0.0212(9) -0.0006(10)
C1 0.0352(10) 0.0496(13) 0.0583(11) -0.0043(10) -0.0016(8) 0.0011(9)
C2 0.0484(13) 0.0553(14) 0.0575(12) -0.0053(11) 0.0028(10) -0.0094(10)
C3 0.0425(12) 0.0553(14) 0.0681(14) 0.0078(11) 0.0096(10) 0.0020(11)
C4 0.0388(11) 0.0577(14) 0.0504(11) -0.0057(10) -0.0006(8) 0.0100(9)
C5 0.0470(12) 0.0546(13) 0.0522(12) -0.0092(11) 0.0007(9) -0.0043(10)
C6 0.0403(11) 0.0470(13) 0.0618(12) 0.0007(10) 0.0052(9) -0.0023(10)
C7 0.0400(13) 0.107(2) 0.0618(14) -0.0023(13) -0.0043(10) 0.0199(15)
C8 0.0413(12) 0.0546(14) 0.0525(12) -0.0065(10) -0.0067(9) 0.0027(10)
C9 0.0360(11) 0.0555(14) 0.0476(11) -0.0003(10) -0.0015(8) 0.0010(9)
C10 0.0328(10) 0.0634(15) 0.0513(11) -0.0021(10) 0.0016(8) -0.0045(10)
C11 0.0553(16) 0.0638(16) 0.0787(18) 0.0031(13) -0.0125(13) -0.0031(13)

loop_
_atom_type_symbol
_atom_type_description
_atom_type_scat_dispersion_real
_atom_type_scat_dispersion_imag
_atom_type_scat_source
C C 0.0033 0.0016 'International Tables Vol C Tables 4.2.6.8 and 6.1.1.4'
H H 0.0000 0.0000 'International Tables Vol C Tables 4.2.6.8 and 6.1.1.4'
N N 0.0061 0.0033 'International Tables Vol C Tables 4.2.6.8 and 6.1.1.4'
O O 0.0106 0.0060 'International Tables Vol C Tables 4.2.6.8 and 6.1.1.4'
S S 0.1246 0.1234 'International Tables Vol C Tables 4.2.6.8 and 6.1.1.4'

loop_
_geom_angle_atom_site_label_1
_geom_angle_atom_site_label_2
_geom_angle_atom_site_label_3
_geom_angle
C1 O1 H1 110(2)
C9 N1 N2 116.39(18)
C10 N2 N1 120.0(2)
C10 N2 H9 118.6(14)
N1 N2 H9 121.4(14)
C10 N3 H10A 121.7(16)
C10 N3 H10B 121.1(15)
H10A N3 H10B 117(2)
O1 C1 C2 117.58(18)
O1 C1 C6 122.95(19)
C2 C1 C6 119.47(18)
C1 C2 C3 119.8(2)
C1 C2 H2 119.8(13)
C3 C2 H2 120.4(13)
C2 C3 C4 122.1(2)
C2 C3 H3 118.7(11)
C4 C3 H3 119.2(11)
C5 C4 C3 116.66(18)
C5 C4 C7 121.0(2)
C3 C4 C7 122.2(2)
C6 C5 C4 122.55(19)
C6 C5 H5 118.4(14)
C4 C5 H5 118.8(14)
C5 C6 C1 119.4(2)
C5 C6 H6 120.8(11)
C1 C6 H6 119.7(11)
C4 C7 C8 115.97(18)
C4 C7 H7A 110.2(17)
C8 C7 H7A 109.0(18)
C4 C7 H7B 112.1(15)
C8 C7 H7B 104.6(15)
H7A C7 H7B 104(2)
C9 C8 C7 109.24(17)
C9 C8 H8A 108.1(12)
C7 C8 H8A 112.5(12)
C9 C8 H8B 107.2(12)
C7 C8 H8B 111.8(12)
H8A C8 H8B 107.9(17)
N1 C9 C11 125.35(18)
N1 C9 C8 116.50(19)
C11 C9 C8 118.01(19)
N3 C10 N2 117.12(19)
N3 C10 S1 122.95(16)
N2 C10 S1 119.93(17)
C9 C11 H11A 109.3(18)
C9 C11 H11B 112.3(19)
H11A C11 H11B 110(3)
C9 C11 H11C 108.9(19)
H11A C11 H11C 106(2)
H11B C11 H11C 110(3)

loop_
_geom_bond_atom_site_label_1
_geom_bond_atom_site_label_2
_geom_bond_distance
S1 C10 1.6973(19)
O1 C1 1.376(2)
O1 H1 0.89(4)
N1 C9 1.281(2)
N1 N2 1.386(2)
N2 C10 1.333(3)
N2 H9 0.82(2)
N3 C10 1.315(3)
N3 H10A 0.85(2)
N3 H10B 0.91(3)
C1 C2 1.376(3)
C1 C6 1.382(3)
C2 C3 1.381(3)
C2 H2 1.00(2)
C3 C4 1.383(3)
C3 H3 0.94(2)
C4 C5 1.379(3)
C4 C7 1.507(3)
C5 C6 1.378(3)
C5 H5 0.95(2)
C6 H6 0.95(2)
C7 C8 1.520(3)
C7 H7A 0.98(3)
C7 H7B 1.05(3)
C8 C9 1.506(2)
C8 H8A 1.01(2)
C8 H8B 0.92(2)
C9 C11 1.488(3)
C11 H11A 0.95(3)
C11 H11B 0.91(3)
C11 H11C 0.95(3)

loop_
_geom_hbond_atom_site_label_D
_geom_hbond_atom_site_label_H
_geom_hbond_atom_site_label_A
_geom_hbond_site_symmetry_A
_geom_hbond_distance_DH
_geom_hbond_distance_HA
_geom_hbond_distance_DA
_geom_hbond_angle_DHA
O1 H1 S1 4_445 0.89(4) 2.32(4) 3.206(2) 175(3)
N3 H10A O1 2 0.85(2) 2.22(2) 2.936(2) 143(2)
N3 H10B S1 2_656 0.91(3) 2.73(3) 3.585(2) 156.6(19)

loop_
_geom_torsion_atom_site_label_1
_geom_torsion_atom_site_label_2
_geom_torsion_atom_site_label_3
_geom_torsion_atom_site_label_4
_geom_torsion
C9 N1 N2 C10 171.64(19)
O1 C1 C2 C3 179.56(19)
C6 C1 C2 C3 0.0(3)
C1 C2 C3 C4 0.4(3)
C2 C3 C4 C5 -0.3(3)
C2 C3 C4 C7 175.1(2)
C3 C4 C5 C6 -0.1(3)
C7 C4 C5 C6 -175.6(2)
C4 C5 C6 C1 0.5(3)
O1 C1 C6 C5 -179.97(19)
C2 C1 C6 C5 -0.4(3)
C5 C4 C7 C8 -118.0(3)
C3 C4 C7 C8 66.8(3)
C4 C7 C8 C9 -176.4(2)
N2 N1 C9 C11 -1.1(3)
N2 N1 C9 C8 174.63(17)
C7 C8 C9 N1 -101.3(2)
C7 C8 C9 C11 74.7(3)
N1 N2 C10 N3 -3.1(3)
N1 N2 C10 S1 176.21(14)
